data_2227703
loop_
_publ_author_name
'Nakanishi, Waka'
'Hitosugi, Shunpei'
'Piskareva, Anna'
'Isobe, Hiroyuki'

_publ_section_title
;
 1,8-Diiodoanthracene
;
_journal_coeditor_code JH2197
_journal_issue 10
_journal_name_full 'Acta Crystallographica Section E'
_journal_page_first o2515
_journal_paper_doi 10.1107/S1600536810035191
_journal_volume 66
_journal_year 2010
_chemical_formula_iupac 'C14 H8 I2'
_chemical_formula_moiety 'C14 H8 I2'
_chemical_formula_sum 'C14 H8 I2'
_chemical_formula_weight 430.00
_chemical_name_systematic
;
1,8-Diiodoanthracene
;
_space_group_IT_number 14
_symmetry_cell_setting monoclinic
_symmetry_space_group_name_Hall '-P 2ybc'
_symmetry_space_group_name_H-M 'P 1 21/c 1'
_atom_sites_solution_hydrogens geom
_atom_sites_solution_primary direct
_atom_sites_solution_secondary difmap
_audit_creation_method SHELXL97
_cell_angle_alpha 90.00
_cell_angle_beta 101.8290(10)
_cell_angle_gamma 90.00
_cell_formula_units_Z 4
_cell_length_a 10.1167(11)
_cell_length_b 10.8680(11)
_cell_length_c 11.3930(12)
_cell_measurement_reflns_used 5335
_cell_measurement_temperature 100(2)
_cell_measurement_theta_max 27.84
_cell_measurement_theta_min 2.62
_cell_volume 1226.0(2)
_computing_cell_refinement 'SAINT (Bruker, 2004)'
_computing_data_collection 'APEX2 (Bruker, 2006)'
_computing_data_reduction 'SAINT (Bruker, 2004)'
_computing_molecular_graphics 'ORTEP-3 (Farrugia, 1997) and Mercury (Macrae <i>et al.</i>, 2008)'
_computing_publication_material
;
SHELXL97 (Sheldrick, 2008), Yadokari-XG (Kabuto et al.,
2009) and publCIF
(Westrip, 2010)
;
_computing_structure_refinement 'SHELXL97 (Sheldrick, 2008)'
_computing_structure_solution 'SHELXS97 (Sheldrick, 2008)'
_diffrn_ambient_temperature 100(2)
_diffrn_detector_area_resol_mean 8.333
_diffrn_measured_fraction_theta_full 1.000
_diffrn_measured_fraction_theta_max 0.989
_diffrn_measurement_device_type 'Bruker APEXII CCD area-detector'
_diffrn_measurement_method '\f and \w scans'
_diffrn_radiation_monochromator 'Bruker Helios multilayer confocal mirror'
_diffrn_radiation_source 'Bruker TXS fine-focus rotating anode'
_diffrn_radiation_type MoK\a
_diffrn_radiation_wavelength 0.71073
_diffrn_reflns_av_R_equivalents 0.0159
_diffrn_reflns_av_sigmaI/netI 0.0106
_diffrn_reflns_limit_h_max 12
_diffrn_reflns_limit_h_min -13
_diffrn_reflns_limit_k_max 14
_diffrn_reflns_limit_k_min -14
_diffrn_reflns_limit_l_max 14
_diffrn_reflns_limit_l_min -14
_diffrn_reflns_number 13646
_diffrn_reflns_theta_full 25.00
_diffrn_reflns_theta_max 27.89
_diffrn_reflns_theta_min 2.06
_diffrn_standards_decay_% 0
_diffrn_standards_number 0
_exptl_absorpt_coefficient_mu 5.098
_exptl_absorpt_correction_T_max 0.6296
_exptl_absorpt_correction_T_min 0.4287
_exptl_absorpt_correction_type multi-scan
_exptl_absorpt_process_details '(SADABS; Sheldrick, 1996)'
_exptl_crystal_colour green
_exptl_crystal_density_diffrn 2.330
_exptl_crystal_density_method 'not measured'
_exptl_crystal_description cubic
_exptl_crystal_F_000 792
_exptl_crystal_size_max 0.20
_exptl_crystal_size_mid 0.20
_exptl_crystal_size_min 0.10
_refine_diff_density_max 0.616
_refine_diff_density_min -0.633
_refine_ls_extinction_method none
_refine_ls_goodness_of_fit_ref 1.089
_refine_ls_hydrogen_treatment constr
_refine_ls_matrix_type full
_refine_ls_number_parameters 145
_refine_ls_number_reflns 2904
_refine_ls_number_restraints 0
_refine_ls_restrained_S_all 1.089
_refine_ls_R_factor_all 0.0145
_refine_ls_R_factor_gt 0.0137
_refine_ls_shift/su_max 0.005
_refine_ls_shift/su_mean 0.000
_refine_ls_structure_factor_coef Fsqd
_refine_ls_weighting_details 'calc w=1/[\s^2^(Fo^2^)+(0.0197P)^2^+0.8912P] where P=(Fo^2^+2Fc^2^)/3'
_refine_ls_weighting_scheme calc
_refine_ls_wR_factor_gt 0.0371
_refine_ls_wR_factor_ref 0.0381
_reflns_number_gt 2783
_reflns_number_total 2904
_reflns_threshold_expression I>2\s(I)
_cod_data_source_file jh2197.cif
_cod_data_source_block I
_cod_original_sg_symbol_H-M 'P 21/c'
_cod_database_code 2227703
_cod_database_fobs_code 2227703

loop_
_symmetry_equiv_pos_as_xyz
'x, y, z'
'-x, y+1/2, -z+1/2'
'-x, -y, -z'
'x, -y-1/2, z-1/2'

loop_
_atom_site_type_symbol
_atom_site_label
_atom_site_fract_x
_atom_site_fract_y
_atom_site_fract_z
_atom_site_U_iso_or_equiv
_atom_site_adp_type
_atom_site_calc_flag
_atom_site_refinement_flags
_atom_site_occupancy
_atom_site_disorder_assembly
_atom_site_disorder_group
I I1 0.760513(11) 1.050372(9) 0.779962(10) 0.01704(4) Uani d . 1 . .
I I2 0.242248(11) 1.052601(9) 0.591438(9) 0.01734(4) Uani d . 1 . .
C C8 0.21957(18) 0.93209(15) 0.73076(15) 0.0147(3) Uani d . 1 . .
C C9 0.46782(17) 0.93129(14) 0.81821(14) 0.0138(3) Uani d . 1 . .
H H7 0.4839 0.9827 0.7552 0.017 Uiso calc R 1 . .
C C13 0.33549(17) 0.89456(14) 0.81903(14) 0.0136(3) Uani d . 1 . .
C C7 0.09231(17) 0.89426(16) 0.73555(15) 0.0178(3) Uani d . 1 . .
H H6 0.0179 0.9195 0.6752 0.021 Uiso calc R 1 . .
C C5 0.17608(18) 0.77913(15) 0.91729(15) 0.0174(3) Uani d . 1 . .
H H4 0.1600 0.7278 0.9804 0.021 Uiso calc R 1 . .
C C6 0.07051(17) 0.81682(16) 0.83110(15) 0.0188(3) Uani d . 1 . .
H H5 -0.0185 0.7915 0.8344 0.023 Uiso calc R 1 . .
C C14 0.31114(17) 0.81568(14) 0.91435(14) 0.0144(3) Uani d . 1 . .
C C11 0.57708(17) 0.89446(14) 0.90752(14) 0.0137(3) Uani d . 1 . .
C C12 0.55249(17) 0.81532(14) 1.00247(14) 0.0146(3) Uani d . 1 . .
C C10 0.42066(17) 0.77828(15) 1.00274(14) 0.0158(3) Uani d . 1 . .
H H8 0.4048 0.7258 1.0651 0.019 Uiso calc R 1 . .
C C4 0.66292(18) 0.77839(15) 1.09544(15) 0.0173(3) Uani d . 1 . .
H H3 0.6470 0.7262 1.1580 0.021 Uiso calc R 1 . .
C C1 0.71420(18) 0.93258(15) 0.91241(15) 0.0143(3) Uani d . 1 . .
C C2 0.81750(17) 0.89582(15) 1.00237(15) 0.0171(3) Uani d . 1 . .
H H1 0.9071 0.9225 1.0032 0.020 Uiso calc R 1 . .
C C3 0.79074(18) 0.81744(16) 1.09492(15) 0.0186(3) Uani d . 1 . .
H H2 0.8631 0.7920 1.1572 0.022 Uiso calc R 1 . .

loop_
_atom_site_aniso_label
_atom_site_aniso_U_11
_atom_site_aniso_U_22
_atom_site_aniso_U_33
_atom_site_aniso_U_12
_atom_site_aniso_U_13
_atom_site_aniso_U_23
I1 0.01809(7) 0.01676(6) 0.01754(7) -0.00121(4) 0.00662(5) 0.00173(4)
I2 0.02054(7) 0.01650(7) 0.01391(6) 0.00081(4) 0.00105(5) 0.00270(3)
C8 0.0183(8) 0.0134(7) 0.0128(7) 0.0009(6) 0.0040(6) -0.0012(5)
C9 0.0178(7) 0.0117(7) 0.0126(7) 0.0006(6) 0.0042(6) 0.0000(5)
C13 0.0178(8) 0.0097(7) 0.0139(7) 0.0001(6) 0.0045(6) -0.0019(5)
C7 0.0160(8) 0.0192(8) 0.0173(8) 0.0001(6) 0.0015(6) -0.0039(6)
C5 0.0231(8) 0.0144(7) 0.0163(7) -0.0032(6) 0.0083(6) -0.0024(6)
C6 0.0170(8) 0.0199(8) 0.0209(8) -0.0043(6) 0.0069(6) -0.0057(6)
C14 0.0193(8) 0.0105(7) 0.0141(7) -0.0005(6) 0.0051(6) -0.0023(6)
C11 0.0182(8) 0.0100(7) 0.0134(7) 0.0015(6) 0.0048(6) -0.0012(5)
C12 0.0200(8) 0.0104(7) 0.0135(7) 0.0015(6) 0.0040(6) -0.0008(6)
C10 0.0225(8) 0.0116(7) 0.0145(7) 0.0006(6) 0.0063(6) 0.0012(6)
C4 0.0245(8) 0.0130(7) 0.0141(7) 0.0045(6) 0.0032(6) 0.0018(6)
C1 0.0182(8) 0.0114(7) 0.0145(7) 0.0022(6) 0.0060(6) -0.0017(5)
C2 0.0162(8) 0.0168(8) 0.0179(8) 0.0019(6) 0.0026(6) -0.0030(6)
C3 0.0218(8) 0.0170(8) 0.0152(7) 0.0052(6) -0.0006(6) -0.0009(6)

loop_
_atom_type_symbol
_atom_type_description
_atom_type_scat_dispersion_real
_atom_type_scat_dispersion_imag
_atom_type_scat_source
C C 0.0033 0.0016 'International Tables Vol C Tables 4.2.6.8 and 6.1.1.4'
H H 0.0000 0.0000 'International Tables Vol C Tables 4.2.6.8 and 6.1.1.4'
I I -0.4742 1.8119 'International Tables Vol C Tables 4.2.6.8 and 6.1.1.4'

loop_
_geom_angle_atom_site_label_1
_geom_angle_atom_site_label_2
_geom_angle_atom_site_label_3
_geom_angle_site_symmetry_1
_geom_angle_site_symmetry_3
_geom_angle
_geom_angle_publ_flag
C7 C8 C13 . . 121.86(16) ?
C7 C8 I2 . . 117.86(12) ?
C13 C8 I2 . . 120.26(12) ?
C11 C9 C13 . . 121.88(15) ?
C11 C9 H7 . . 119.1 ?
C13 C9 H7 . . 119.1 ?
C9 C13 C8 . . 123.96(15) ?
C9 C13 C14 . . 119.05(15) ?
C8 C13 C14 . . 116.99(15) ?
C8 C7 C6 . . 120.19(16) ?
C8 C7 H6 . . 119.9 ?
C6 C7 H6 . . 119.9 ?
C6 C5 C14 . . 120.88(15) ?
C6 C5 H4 . . 119.6 ?
C14 C5 H4 . . 119.6 ?
C5 C6 C7 . . 120.50(16) ?
C5 C6 H5 . . 119.8 ?
C7 C6 H5 . . 119.8 ?
C10 C14 C5 . . 121.54(15) ?
C10 C14 C13 . . 118.87(15) ?
C5 C14 C13 . . 119.59(15) ?
C9 C11 C1 . . 123.92(15) ?
C9 C11 C12 . . 118.95(15) ?
C1 C11 C12 . . 117.12(15) ?
C10 C12 C4 . . 121.32(15) ?
C10 C12 C11 . . 119.07(15) ?
C4 C12 C11 . . 119.60(15) ?
C12 C10 C14 . . 122.18(15) ?
C12 C10 H8 . . 118.9 ?
C14 C10 H8 . . 118.9 ?
C3 C4 C12 . . 120.49(15) ?
C3 C4 H3 . . 119.8 ?
C12 C4 H3 . . 119.8 ?
C2 C1 C11 . . 121.93(15) ?
C2 C1 I1 . . 117.90(13) ?
C11 C1 I1 . . 120.17(12) ?
C1 C2 C3 . . 119.90(16) ?
C1 C2 H1 . . 120.0 ?
C3 C2 H1 . . 120.0 ?
C4 C3 C2 . . 120.95(16) ?
C4 C3 H2 . . 119.5 ?
C2 C3 H2 . . 119.5 ?

loop_
_geom_bond_atom_site_label_1
_geom_bond_atom_site_label_2
_geom_bond_site_symmetry_2
_geom_bond_distance
_geom_bond_publ_flag
I1 C1 . 2.1037(17) ?
I2 C8 . 2.1064(17) ?
C8 C7 . 1.363(2) ?
C8 C13 . 1.439(2) ?
C9 C11 . 1.399(2) ?
C9 C13 . 1.399(2) ?
C9 H7 . 0.9500 ?
C13 C14 . 1.444(2) ?
C7 C6 . 1.428(2) ?
C7 H6 . 0.9500 ?
C5 C6 . 1.357(3) ?
C5 C14 . 1.430(2) ?
C5 H4 . 0.9500 ?
C6 H5 . 0.9500 ?
C14 C10 . 1.396(2) ?
C11 C1 . 1.438(2) ?
C11 C12 . 1.443(2) ?
C12 C10 . 1.394(2) ?
C12 C4 . 1.430(2) ?
C10 H8 . 0.9500 ?
C4 C3 . 1.362(3) ?
C4 H3 . 0.9500 ?
C1 C2 . 1.365(2) ?
C2 C3 . 1.424(2) ?
C2 H1 . 0.9500 ?
C3 H2 . 0.9500 ?

loop_
_geom_torsion_atom_site_label_1
_geom_torsion_atom_site_label_2
_geom_torsion_atom_site_label_3
_geom_torsion_atom_site_label_4
_geom_torsion_site_symmetry_1
_geom_torsion_site_symmetry_2
_geom_torsion_site_symmetry_3
_geom_torsion_site_symmetry_4
_geom_torsion
_geom_torsion_publ_flag
C11 C9 C13 C8 . . . . 178.61(15) ?
C11 C9 C13 C14 . . . . -0.4(2) ?
C7 C8 C13 C9 . . . . -179.73(16) ?
I2 C8 C13 C9 . . . . -1.4(2) ?
C7 C8 C13 C14 . . . . -0.7(2) ?
I2 C8 C13 C14 . . . . 177.65(11) ?
C13 C8 C7 C6 . . . . 1.1(2) ?
I2 C8 C7 C6 . . . . -177.28(12) ?
C14 C5 C6 C7 . . . . -0.1(3) ?
C8 C7 C6 C5 . . . . -0.7(3) ?
C6 C5 C14 C10 . . . . 179.61(16) ?
C6 C5 C14 C13 . . . . 0.5(2) ?
C9 C13 C14 C10 . . . . -0.1(2) ?
C8 C13 C14 C10 . . . . -179.24(14) ?
C9 C13 C14 C5 . . . . 178.98(15) ?
C8 C13 C14 C5 . . . . -0.1(2) ?
C13 C9 C11 C1 . . . . -178.17(15) ?
C13 C9 C11 C12 . . . . 0.6(2) ?
C9 C11 C12 C10 . . . . -0.2(2) ?
C1 C11 C12 C10 . . . . 178.63(14) ?
C9 C11 C12 C4 . . . . -179.06(15) ?
C1 C11 C12 C4 . . . . -0.2(2) ?
C4 C12 C10 C14 . . . . 178.48(15) ?
C11 C12 C10 C14 . . . . -0.3(2) ?
C5 C14 C10 C12 . . . . -178.59(15) ?
C13 C14 C10 C12 . . . . 0.5(2) ?
C10 C12 C4 C3 . . . . -178.73(16) ?
C11 C12 C4 C3 . . . . 0.1(2) ?
C9 C11 C1 C2 . . . . 178.97(16) ?
C12 C11 C1 C2 . . . . 0.2(2) ?
C9 C11 C1 I1 . . . . -0.2(2) ?
C12 C11 C1 I1 . . . . -178.97(11) ?
C11 C1 C2 C3 . . . . 0.0(2) ?
I1 C1 C2 C3 . . . . 179.15(12) ?
C12 C4 C3 C2 . . . . 0.1(2) ?
C1 C2 C3 C4 . . . . -0.1(2) ?

loop_
_cod_related_entry_id
_cod_related_entry_database
_cod_related_entry_code
1 ChemSpider 9011666
